data_7241261
loop_
_publ_author_name
'Wang, Yiming'
'Liu, Yanliang'
'Wu, Yizhang'
'Jiang, Junjie'
'Liu, Chunlin'
'Liu, Wen-long'
'Gao, Kaige'
'Cai, Hongling'
'Wu, Xiaoshan'

_publ_section_title
;
 Properties and growth of large single crystal of one dimensional organic
 lead iodine perovskites
;
_journal_name_full CrystEngComm
_journal_paper_doi 10.1039/D0CE01104E
_journal_year 2020
_chemical_absolute_configuration ad
_chemical_formula_moiety '0.5(I6 Pb2), 0.5(C4 H16 N2)'
_chemical_formula_sum 'C2 H0.25 I3 N Pb'
_chemical_formula_weight 626.17
_space_group_crystal_system monoclinic
_space_group_IT_number 4
_space_group_name_Hall 'P 2yb'
_space_group_name_H-M_alt 'P 1 21 1'
_atom_sites_solution_hydrogens geom
_atom_sites_solution_primary direct
_atom_sites_solution_secondary difmap
_audit_creation_date 2020-07-22
_audit_creation_method
;
Olex2 1.2
(compiled 2018.05.29 svn.r3508 for OlexSys, GUI svn.r5506)
;
_cell_angle_alpha 90.00
_cell_angle_beta 95.994(4)
_cell_angle_gamma 90.00
_cell_formula_units_Z 4
_cell_length_a 8.9303(6)
_cell_length_b 14.6910(9)
_cell_length_c 7.9790(5)
_cell_measurement_temperature 100(2)
_cell_volume 1041.08(12)
_computing_molecular_graphics 'Olex2 (Dolomanov et al., 2009)'
_computing_publication_material 'Olex2 (Dolomanov et al., 2009)'
_computing_structure_refinement 'XL (Sheldrick, 2008)'
_computing_structure_solution 'XS (Sheldrick, 2008)'
_diffrn_ambient_temperature 100.15
_diffrn_measured_fraction_theta_full 0.981
_diffrn_measured_fraction_theta_max 0.981
_diffrn_radiation_monochromator graphite
_diffrn_radiation_type MoK\a
_diffrn_radiation_wavelength 0.71073
_diffrn_reflns_av_R_equivalents 0.0000
_diffrn_reflns_av_unetI/netI 0.1183
_diffrn_reflns_limit_h_max 12
_diffrn_reflns_limit_h_min -12
_diffrn_reflns_limit_k_max 20
_diffrn_reflns_limit_k_min -21
_diffrn_reflns_limit_l_max 11
_diffrn_reflns_limit_l_min -11
_diffrn_reflns_number 53207
_diffrn_reflns_theta_full 30.63
_diffrn_reflns_theta_max 30.63
_diffrn_reflns_theta_min 2.29
_diffrn_source 'fine-focus sealed tube'
_exptl_absorpt_coefficient_mu 25.025
_exptl_absorpt_correction_T_max 0.3151
_exptl_absorpt_correction_T_min 0.0210
_exptl_crystal_density_diffrn 3.995
_exptl_crystal_density_method 'not measured'
_exptl_crystal_F_000 1041
_exptl_crystal_size_max 0.68
_exptl_crystal_size_mid 0.17
_exptl_crystal_size_min 0.06
_refine_diff_density_max 5.625
_refine_diff_density_min -3.956
_refine_diff_density_rms 0.650
_refine_ls_abs_structure_details 'Flack H D (1983), Acta Cryst. A39, 876-881'
_refine_ls_abs_structure_Flack 0.478(17)
_refine_ls_extinction_method none
_refine_ls_goodness_of_fit_ref 1.037
_refine_ls_hydrogen_treatment constr
_refine_ls_matrix_type full
_refine_ls_number_parameters 98
_refine_ls_number_reflns 53207
_refine_ls_number_restraints 1
_refine_ls_restrained_S_all 1.037
_refine_ls_R_factor_all 0.0969
_refine_ls_R_factor_gt 0.0717
_refine_ls_shift/su_max 0.013
_refine_ls_shift/su_mean 0.003
_refine_ls_structure_factor_coef Fsqd
_refine_ls_weighting_details 'calc w=1/[\s^2^(Fo^2^)+(0.0679P)^2^+48.7091P] where P=(Fo^2^+2Fc^2^)/3'
_refine_ls_weighting_scheme calc
_refine_ls_wR_factor_gt 0.1793
_refine_ls_wR_factor_ref 0.1940
_reflns_number_gt 40857
_reflns_number_total 53207
_reflns_threshold_expression >2sigma(I)
_cod_data_source_file d0ce01104e1.cif
_cod_data_source_block 1
_cod_original_cell_volume 1041.08(11)
_cod_database_code 7241261
_olex2_refinement_description
;
1. Twinned data refinement
 Scales: 0.5664(7)
 0.3645(5) 0.0691(5)
2. Fixed Uiso
 At 1.2 times of:
  All N(H,H) groups
 At 1.5 times of:
  All C(H,H,H) groups
3.a Secondary CH2 refined with riding coordinates:
 N1(H1A,H1B), N2(H2A,H2B)
3.b Idealised Me refined as rotating group:
 C3(H3A,H3B,H3C), C4(H4A,H4B,H4C), C5(H5A,H5B,H5C), C6(H6A,H6B,H6C)
;
_olex2_submission_special_instructions 'No special instructions were received'

loop_
_space_group_symop_id
_space_group_symop_operation_xyz
1 'x, y, z'
2 '-x, y+1/2, -z'

loop_
_atom_site_label
_atom_site_type_symbol
_atom_site_fract_x
_atom_site_fract_y
_atom_site_fract_z
_atom_site_U_iso_or_equiv
_atom_site_adp_type
_atom_site_occupancy
_atom_site_calc_flag
_atom_site_disorder_assembly
_atom_site_disorder_group
_atom_site_refinement_flags_posn
Pb1 Pb 0.77273(10) 0.42475(3) 0.72417(10) 0.01495(14) Uiso 1 d . . .
Pb2 Pb 0.77285(11) 0.41582(3) 1.22418(10) 0.01423(14) Uani 1 d . . .
I3 I 0.54259(14) 0.52129(10) 0.96254(16) 0.0171(3) Uani 1 d . . .
I4 I 0.78377(14) 0.59138(10) 0.44335(15) 0.0168(3) Uani 1 d . . .
I5 I 1.02611(15) 0.49543(10) 1.02241(14) 0.0174(3) Uani 1 d . . .
I6 I 0.77725(15) 0.24865(9) 0.93892(16) 0.0175(3) Uani 1 d . . .
I7 I 1.02816(16) 0.34280(10) 0.51550(17) 0.0216(3) Uani 1 d . . .
I8 I 0.53916(16) 0.32257(10) 0.45536(15) 0.0193(3) Uani 1 d . . .
N1 N 0.7904(14) 0.7232(9) 0.0449(14) 0.009(3) Uiso 1 d . . .
H1A H 0.7746 0.6622 0.0628 0.011 Uiso 1 calc . . R
H1B H 0.8783 0.7399 0.1078 0.011 Uiso 1 calc . . R
N2 N 0.8058(18) 0.1109(12) 0.5557(18) 0.032(4) Uiso 1 d . . .
H2A H 0.8961 0.0869 0.6018 0.038 Uiso 1 calc . . R
H2B H 0.7972 0.1687 0.5979 0.038 Uiso 1 calc . . R
C3 C 1.1959(16) 0.6154(10) 0.6354(16) 0.008(3) Uiso 1 d . . .
H3A H 1.1146 0.6552 0.6646 0.012 Uiso 1 calc . . GR
H3B H 1.2929 0.6396 0.6847 0.012 Uiso 1 calc . . GR
H3C H 1.1814 0.5541 0.6797 0.012 Uiso 1 calc . . GR
C4 C 1.195(3) 0.2388(16) 0.135(3) 0.049(6) Uiso 1 d . . .
H4A H 1.1475 0.2980 0.1492 0.073 Uiso 1 calc . . GR
H4B H 1.2953 0.2382 0.1985 0.073 Uiso 1 calc . . GR
H4C H 1.1333 0.1906 0.1775 0.073 Uiso 1 calc . . GR
C5 C 1.3221(14) 0.5526(10) 1.3944(15) 0.009(3) Uiso 1 d . . .
H5A H 1.3254 0.5561 1.2722 0.014 Uiso 1 calc . . GR
H5B H 1.3062 0.4892 1.4268 0.014 Uiso 1 calc . . GR
H5C H 1.4176 0.5746 1.4519 0.014 Uiso 1 calc . . GR
C6 C 0.334(3) 0.2752(19) 0.901(3) 0.080(8) Uiso 1 d . . .
H6A H 0.3014 0.3058 0.7947 0.120 Uiso 1 calc . . GR
H6B H 0.4179 0.2343 0.8861 0.120 Uiso 1 calc . . GR
H6C H 0.3662 0.3208 0.9874 0.120 Uiso 1 calc . . GR

loop_
_atom_site_aniso_label
_atom_site_aniso_U_11
_atom_site_aniso_U_22
_atom_site_aniso_U_33
_atom_site_aniso_U_23
_atom_site_aniso_U_13
_atom_site_aniso_U_12
Pb2 0.0212(3) 0.0084(2) 0.0131(2) -0.00046(17) 0.00209(17) -0.00155(19)
I3 0.0113(6) 0.0174(8) 0.0228(6) -0.0058(6) 0.0030(5) 0.0024(6)
I4 0.0209(6) 0.0134(7) 0.0177(5) -0.0005(6) 0.0095(5) -0.0050(6)
I5 0.0199(7) 0.0219(8) 0.0099(4) 0.0048(5) -0.0003(5) -0.0030(6)
I6 0.0238(7) 0.0094(7) 0.0172(6) 0.0016(5) -0.0079(5) -0.0033(6)
I7 0.0155(7) 0.0187(8) 0.0311(6) 0.0007(6) 0.0047(6) 0.0087(6)
I8 0.0215(7) 0.0178(8) 0.0180(6) -0.0014(5) -0.0012(5) -0.0034(6)

loop_
_atom_type_symbol
_atom_type_description
_atom_type_scat_dispersion_real
_atom_type_scat_dispersion_imag
_atom_type_scat_source
C C 0.0033 0.0016 'International Tables Vol C Tables 4.2.6.8 and 6.1.1.4'
I I -0.4742 1.8119 'International Tables Vol C Tables 4.2.6.8 and 6.1.1.4'
N N 0.0061 0.0033 'International Tables Vol C Tables 4.2.6.8 and 6.1.1.4'
Pb Pb -3.3944 10.1111 'International Tables Vol C Tables 4.2.6.8 and 6.1.1.4'
H H 0.0000 0.0000 'International Tables Vol C Tables 4.2.6.8 and 6.1.1.4'

loop_
_geom_angle_atom_site_label_1
_geom_angle_atom_site_label_2
_geom_angle_atom_site_label_3
_geom_angle
_geom_angle_site_symmetry_1
_geom_angle_site_symmetry_3
_geom_angle_publ_flag
I3 Pb1 I4 97.90(4) . . ?
I3 Pb1 I5 82.43(4) . . ?
I5 Pb1 I4 100.90(4) . . ?
I6 Pb1 I3 90.75(4) . . ?
I6 Pb1 I4 170.54(4) . . ?
I6 Pb1 I5 83.97(4) . . ?
I6 Pb1 I7 90.27(4) . . ?
I6 Pb1 I8 87.08(4) . . ?
I7 Pb1 I3 173.43(4) . . ?
I7 Pb1 I4 81.57(4) . . ?
I7 Pb1 I5 91.22(4) . . ?
I7 Pb1 I8 85.70(4) . . ?
I8 Pb1 I3 100.84(4) . . ?
I8 Pb1 I4 87.53(4) . . ?
I8 Pb1 I5 170.52(4) . . ?
I3 Pb2 I6 87.92(4) . . ?
I3 Pb2 I7 170.00(5) . 1_556 ?
I3 Pb2 I8 99.77(4) . 1_556 ?
I4 Pb2 I3 86.86(4) 1_556 . ?
I4 Pb2 I5 89.85(4) 1_556 . ?
I4 Pb2 I6 170.77(4) 1_556 . ?
I4 Pb2 I7 83.89(4) 1_556 1_556 ?
I4 Pb2 I8 90.85(4) 1_556 1_556 ?
I5 Pb2 I3 86.14(4) . . ?
I5 Pb2 I6 82.20(4) . . ?
I5 Pb2 I7 90.03(4) . 1_556 ?
I5 Pb2 I8 174.07(4) . 1_556 ?
I7 Pb2 I6 100.72(4) 1_556 . ?
I8 Pb2 I6 97.53(4) 1_556 . ?
I8 Pb2 I7 84.19(4) 1_556 1_556 ?
Pb2 I3 Pb1 76.55(4) . . ?
Pb2 I4 Pb1 76.54(4) 1_554 . ?
Pb2 I5 Pb1 76.96(4) . . ?
Pb1 I6 Pb2 76.32(4) . . ?
Pb1 I7 Pb2 76.33(4) . 1_554 ?
Pb1 I8 Pb2 76.67(4) . 1_554 ?
C6 N1 C4 110.7(16) 2_656 2_755 ?
C5 N2 C3 111.0(12) 2_747 2_746 ?

loop_
_geom_bond_atom_site_label_1
_geom_bond_atom_site_label_2
_geom_bond_distance
_geom_bond_site_symmetry_2
_geom_bond_publ_flag
Pb1 I3 3.2663(15) . ?
Pb1 I4 3.3270(15) . ?
Pb1 I5 3.2767(15) . ?
Pb1 I6 3.1010(15) . ?
Pb1 I7 3.1966(16) . ?
Pb1 I8 3.2047(15) . ?
Pb2 I3 3.1766(15) . ?
Pb2 I4 3.1120(16) 1_556 ?
Pb2 I5 3.1362(16) . ?
Pb2 I6 3.3515(15) . ?
Pb2 I7 3.2628(16) 1_556 ?
Pb2 I8 3.2308(16) 1_556 ?
I4 Pb2 3.1120(16) 1_554 ?
I7 Pb2 3.2628(16) 1_554 ?
I8 Pb2 3.2308(16) 1_554 ?
N1 C4 1.47(2) 2_755 ?
N1 C6 1.45(3) 2_656 ?
N2 C3 1.525(19) 2_746 ?
N2 C5 1.51(2) 2_747 ?
C3 N2 1.525(19) 2_756 ?
C4 N1 1.47(2) 2_745 ?
C5 N2 1.51(2) 2_757 ?
C6 N1 1.45(3) 2_646 ?

loop_
_twin_individual_id
_twin_individual_mass_fraction_refined
1 0.5664(7)
2 0.3645(5)
3 0.0691(5)
